data_9011370
loop_
_publ_author_name
'Marsh, R. E.'

_publ_section_title
;
 Structure of Na3M3(CO3)5. Corrigendum
;
_journal_name_full 'Acta Crystallographica, Section C'
_journal_page_first 1840
_journal_page_last 1840
_journal_paper_doi 10.1107/S0108270189005718
_journal_volume 45
_journal_year 1989
_chemical_compound_source 'Nlende, Kribi, Cameroon'
_chemical_formula_sum 'C5 Ca1.15 Ce1.22 Na3.4 O15 Sr0.24'
_chemical_name_mineral Remondite-(Ce)
_space_group_IT_number 36
_symmetry_space_group_name_Hall 'C 2c -2'
_symmetry_space_group_name_H-M 'C m c 21'
_cell_angle_alpha 90
_cell_angle_beta 90
_cell_angle_gamma 90
_cell_length_a 10.444
_cell_length_b 18.01799
_cell_length_c 6.291
_cell_formula_units_Z 4
_cell_volume 1183.840
_database_code_amcsd 0010081
_exptl_crystal_density_diffrn 3.458
_cod_original_formula_sum 'Na3.4 Ce1.22 Ca1.15 Sr.24 C5 O15'
_cod_database_code 9011370

loop_
_space_group_symop_operation_xyz
x,y,z
1/2+x,1/2+y,z
x,-y,1/2+z
1/2+x,1/2-y,1/2+z
-x,y,z
1/2-x,1/2+y,z
-x,-y,1/2+z
1/2-x,1/2-y,1/2+z

loop_
_atom_site_label
_atom_site_fract_x
_atom_site_fract_y
_atom_site_fract_z
_atom_site_occupancy
_atom_site_U_iso_or_equiv
Na13 0.21530 0.26160 0.19050 1.00000 0.02026
Na2 0.00000 0.47700 0.18950 1.00000 0.01900
CeM1 0.00000 -0.15870 0.00000 1.00000 0.01305
CaM23 0.26100 0.57940 0.00180 0.57500 0.01355
CeM23 0.26100 0.57940 0.00180 0.11000 0.01355
NaM23 0.26100 0.57940 0.00180 0.20000 0.01355
SrM23 0.26100 0.57940 0.00180 0.12000 0.01355
C1 0.00000 -0.00020 0.16660 1.00000 0.01393
O1 0.00000 0.07060 0.16710 1.00000 0.02913
O23 0.10420 -0.03580 0.15970 1.00000 0.03166
C2 0.00000 0.66720 0.02580 1.00000 0.01520
O4 0.00000 0.59660 0.02630 1.00000 0.02406
O56 0.10500 0.70340 0.02290 1.00000 0.02533
C34 0.20420 0.40180 -0.03380 1.00000 0.01140
O89 0.16540 0.38900 0.15270 1.00000 0.01900
O1013 0.27780 0.35430 -0.12980 1.00000 0.02026
O1214 0.16920 0.46060 -0.13250 1.00000 0.02026
C5 0.00000 0.19680 -0.03530 1.00000 0.01140
O7 0.00000 0.22280 0.15110 1.00000 0.01773
O1115 0.10690 0.18380 -0.13020 1.00000 0.02026

loop_
_cod_related_entry_id
_cod_related_entry_database
_cod_related_entry_code
1 AMCSD 0010081
